data_1530547
loop_
_publ_author_name
'Parise, J.B.'
'McCarron, E.M.'

_publ_section_title
;
 The structure of the 44 K superconductor (Y1-x Cax) Ba2 Cu3 O6+delta
 (delta <= 0.2)
;
_journal_name_full 'Journal of Solid State Chemistry'
_journal_page_first 188
_journal_page_last 197
_journal_volume 83
_journal_year 1989
_chemical_formula_sum 'Ba2 Ca0.15 Cu3 O6 Y0.85'
_chemical_name_systematic '(Y0.85 Ca0.15) Ba2 Cu3 O6'
_space_group_IT_number 123
_symmetry_space_group_name_Hall '-P 4 2'
_symmetry_space_group_name_H-M 'P 4/m m m'
_cell_angle_alpha 90
_cell_angle_beta 90
_cell_angle_gamma 90
_cell_formula_units_Z 1
_cell_length_a 3.862
_cell_length_b 3.862
_cell_length_c 11.844
_cell_volume 176.654
_citation_journal_id_ASTM JSSCBI
_cod_data_source_file Parise_JSSCBI_1989_1892.cif
_cod_data_source_block Ba2Ca0.15Cu3O6Y0.85
_cod_original_cell_volume 176.6538
_cod_database_code 1530547

loop_
_symmetry_equiv_pos_as_xyz
x,y,z
-y,x,z
-x,-y,z
y,-x,z
x,-y,-z
y,x,-z
-x,y,-z
-y,-x,-z
-x,-y,-z
y,-x,-z
x,y,-z
-y,x,-z
-x,y,z
-y,-x,z
x,-y,z
y,x,z

loop_
_atom_site_label
_atom_site_type_symbol
_atom_site_fract_x
_atom_site_fract_y
_atom_site_fract_z
_atom_site_occupancy
_atom_site_U_iso_or_equiv
Cu2 Cu+1 0 0 0.359 1 0.0
O1 O-2 0 0 0.1524 1 0.0
Cu1 Cu+1 0 0 0 1 0.0
Ba1 Ba+2 0.5 0.5 0.1961 1 0.0
O2 O-2 0 0.5 0.3777 1 0.0
Y1 Y+3 0.5 0.5 0.5 0.85 0.0
Ca1 Ca+2 0.5 0.5 0.5 0.15 0.0
